data_8102194
loop_
_publ_author_name
'Gaelle Le Bras'
'Alain Bekaert'
'Bernard Viossat'
'Jean-Fran\,cois Peyrat'
'Mouad Alami'
'Jean Daniel Brion'
'Pascale Lemoine'

_publ_section_title
;
 Crystal structure of
 3-((2,2-dimethylchroman-6-yl)carbonylamino)-7-hydroxy-8-methyl-2-oxo-2H-chromen-4-yl
 toluene-4-sulfonate, C29H27NO8S
;
_journal_issue 1
_journal_name_full 'Zeitschrift f\"ur Kristallographie - New Crystal Structures'
_journal_page_first 16
_journal_volume 223
_journal_year 2008
_chemical_formula_moiety 'C29 H27 N O8 S'
_chemical_formula_sum 'C29 H27 N O8 S'
_chemical_formula_weight 549.58
_chemical_name_systematic
;
3-[(2,2-dimethylchroman-6-yl)carbonylamino]-7-hydroxy-8-methyl-2-oxo-2H-
chromen-4-yle toluene-4-sulfonate
;
_space_group_IT_number 14
_symmetry_cell_setting monoclinic
_symmetry_space_group_name_Hall '-P 2yn'
_symmetry_space_group_name_H-M 'P 1 21/n 1'
_atom_sites_solution_hydrogens geom
_atom_sites_solution_primary direct
_atom_sites_solution_secondary difmap
_audit_creation_method SHELXL-97
_cell_angle_alpha 90.00
_cell_angle_beta 111.51(1)
_cell_angle_gamma 90.00
_cell_formula_units_Z 4
_cell_length_a 12.751(1)
_cell_length_b 12.825(1)
_cell_length_c 17.800(1)
_cell_measurement_reflns_used 4472
_cell_measurement_temperature 293(2)
_cell_measurement_theta_max 32.1
_cell_measurement_theta_min 3.2
_cell_volume 2708.1(4)
_computing_cell_refinement 'CrysAlis RED (Oxford Diffraction, 2006)'
_computing_data_collection 'CrysAlis CCD (Oxford Diffraction, 2006)'
_computing_data_reduction 'CrysAlis RED'
_computing_molecular_graphics 'CAMERON (Watkin et al., 1996) [9]'
_computing_publication_material 'WinGX (Farrugia, 1999) [10]'
_computing_structure_refinement 'SHELXL-97 (Sheldrick, 1997) [8]'
_computing_structure_solution 'SIR92 (Altomare et al., 1994) [7]'
_diffrn_ambient_temperature 293(2)
_diffrn_detector_area_resol_mean 8.2632
_diffrn_measured_fraction_theta_full 0.916
_diffrn_measured_fraction_theta_max 0.916
_diffrn_measurement_device_type 'Oxford-Diffraction XCALIBUR'
_diffrn_measurement_method phi/omega
_diffrn_radiation_monochromator graphite
_diffrn_radiation_source 'fine-focus sealed tube'
_diffrn_radiation_type MoK\a
_diffrn_radiation_wavelength 0.71073
_diffrn_reflns_av_R_equivalents 0.0887
_diffrn_reflns_av_sigmaI/netI 0.1072
_diffrn_reflns_limit_h_max 16
_diffrn_reflns_limit_h_min -18
_diffrn_reflns_limit_k_max 19
_diffrn_reflns_limit_k_min -18
_diffrn_reflns_limit_l_max 26
_diffrn_reflns_limit_l_min -25
_diffrn_reflns_number 26838
_diffrn_reflns_theta_full 32.54
_diffrn_reflns_theta_max 32.54
_diffrn_reflns_theta_min 3.41
_diffrn_standards_decay_% none
_exptl_absorpt_coefficient_mu 0.172
_exptl_absorpt_correction_type none
_exptl_crystal_colour colorless
_exptl_crystal_density_diffrn 1.348
_exptl_crystal_density_method 'not measured'
_exptl_crystal_description needle
_exptl_crystal_F_000 1152
_exptl_crystal_size_max 0.50
_exptl_crystal_size_mid 0.12
_exptl_crystal_size_min 0.12
_refine_diff_density_max 0.411
_refine_diff_density_min -0.333
_refine_diff_density_rms 0.059
_refine_ls_extinction_method none
_refine_ls_goodness_of_fit_ref 0.871
_refine_ls_hydrogen_treatment mixed
_refine_ls_matrix_type full
_refine_ls_number_parameters 359
_refine_ls_number_reflns 9005
_refine_ls_number_restraints 0
_refine_ls_restrained_S_all 0.871
_refine_ls_R_factor_all 0.1160
_refine_ls_R_factor_gt 0.0570
_refine_ls_shift/su_max 0.000
_refine_ls_shift/su_mean 0.000
_refine_ls_structure_factor_coef Fsqd
_refine_ls_weighting_details 'calc w=1/[\s^2^(Fo^2^)+(0.1000P)^2^+0.0000P] where P=(Fo^2^+2Fc^2^)/3'
_refine_ls_weighting_scheme calc
_refine_ls_wR_factor_gt 0.1455
_refine_ls_wR_factor_ref 0.1765
_reflns_number_gt 4468
_reflns_number_total 9005
_reflns_threshold_expression >2sigma(I)
_cod_data_source_file 1267-2120.cff
_cod_data_source_block ab102
_cod_original_cell_volume 2708.1(3)
_cod_original_sg_symbol_H-M P12(1)/n1
_cod_database_code 8102194

loop_
_symmetry_equiv_pos_as_xyz
'x, y, z'
'-x+1/2, y+1/2, -z+1/2'
'-x, -y, -z'
'x-1/2, -y-1/2, z-1/2'

loop_
_atom_site_label
_atom_site_type_symbol
_atom_site_fract_x
_atom_site_fract_y
_atom_site_fract_z
_atom_site_U_iso_or_equiv
_atom_site_adp_type
_atom_site_occupancy
_atom_site_symmetry_multiplicity
_atom_site_Wyckoff_symbol
_atom_site_calc_flag
_atom_site_refinement_flags
_atom_site_disorder_assembly
_atom_site_disorder_group
O1 O -0.17056(11) 0.45679(13) -0.22729(8) 0.0388(4) Uani 1 4 e d . . .
H1 H -0.223(2) 0.437(2) -0.2145(15) 0.053(5) Uiso 1 4 e d . . .
C2 C -0.07436(14) 0.44728(16) -0.16171(11) 0.0307(4) Uani 1 4 e d . . .
C3 C -0.07086(14) 0.39158(15) -0.09403(11) 0.0300(4) Uani 1 4 e d . . .
H3 H -0.1355 0.3589 -0.0932 0.036 Uiso 1 4 e calc R . .
C4 C 0.02757(14) 0.38464(14) -0.02850(11) 0.0279(4) Uani 1 4 e d . . .
H4 H 0.0291 0.3484 0.0171 0.033 Uiso 1 4 e calc R . .
C5 C 0.12594(13) 0.43172(14) -0.02961(10) 0.0249(4) Uani 1 4 e d . . .
C6 C 0.12107(14) 0.48465(14) -0.09902(10) 0.0269(4) Uani 1 4 e d . . .
C7 C 0.02202(14) 0.49607(15) -0.16543(10) 0.0292(4) Uani 1 4 e d . . .
C8 C 0.01583(16) 0.55954(19) -0.23736(12) 0.0410(5) Uani 1 4 e d . . .
H8A H 0.0851 0.5972 -0.2257 0.062 Uiso 1 4 e calc R . .
H8B H -0.0457 0.6079 -0.2499 0.062 Uiso 1 4 e calc R . .
H8C H 0.0041 0.5143 -0.2827 0.062 Uiso 1 4 e calc R . .
O9 O 0.21748(9) 0.52985(10) -0.10373(7) 0.0288(3) Uani 1 4 e d . . .
C10 C 0.31840(14) 0.53288(14) -0.04007(10) 0.0266(4) Uani 1 4 e d . . .
O11 O 0.39767(10) 0.57347(11) -0.05128(8) 0.0326(3) Uani 1 4 e d . . .
C12 C 0.32184(13) 0.48786(14) 0.03500(10) 0.0256(4) Uani 1 4 e d . . .
C13 C 0.23059(13) 0.43709(14) 0.03761(10) 0.0248(3) Uani 1 4 e d . . .
O14 O 0.23173(10) 0.39719(10) 0.10979(7) 0.0297(3) Uani 1 4 e d . . .
N15 N 0.42299(12) 0.50249(13) 0.10198(8) 0.0274(3) Uani 1 4 e d . . .
H15 H 0.486(2) 0.4840(19) 0.0972(14) 0.053(5) Uiso 1 4 e d . . .
C16 C 0.42467(14) 0.55582(14) 0.16800(10) 0.0260(4) Uani 1 4 e d . . .
O17 O 0.33743(10) 0.59466(11) 0.17077(8) 0.0353(3) Uani 1 4 e d . . .
C18 C 0.53482(13) 0.56410(14) 0.23562(10) 0.0250(4) Uani 1 4 e d . . .
C19 C 0.63540(14) 0.52138(15) 0.23501(11) 0.0315(4) Uani 1 4 e d . . .
H19 H 0.6359 0.4860 0.1895 0.038 Uiso 1 4 e calc R . .
C20 C 0.73325(15) 0.53124(17) 0.30094(11) 0.0349(4) Uani 1 4 e d . . .
H20 H 0.7999 0.5033 0.2997 0.042 Uiso 1 4 e calc R . .
C21 C 0.73358(14) 0.58240(15) 0.36938(11) 0.0291(4) Uani 1 4 e d . . .
C22 C 0.63471(15) 0.62617(16) 0.37150(11) 0.0325(4) Uani 1 4 e d . . .
C23 C 0.53658(15) 0.61646(16) 0.30389(11) 0.0331(4) Uani 1 4 e d . . .
H23 H 0.4703 0.6460 0.3046 0.040 Uiso 1 4 e calc R . .
C24 C 0.63570(18) 0.6838(2) 0.44492(13) 0.0537(7) Uani 1 4 e d . . .
H24A H 0.6030 0.6405 0.4754 0.064 Uiso 1 4 e calc R . .
H24B H 0.5907 0.7466 0.4288 0.064 Uiso 1 4 e calc R . .
C25 C 0.75651(19) 0.71232(19) 0.49770(13) 0.0488(6) Uani 1 4 e d . . .
H25A H 0.7816 0.7696 0.4729 0.059 Uiso 1 4 e calc R . .
H25B H 0.7583 0.7357 0.5500 0.059 Uiso 1 4 e calc R . .
C26 C 0.83648(16) 0.62166(17) 0.50943(11) 0.0364(4) Uani 1 4 e d . . .
O27 O 0.83594(10) 0.58927(12) 0.43072(8) 0.0402(4) Uani 1 4 e d . . .
C28 C 0.95753(18) 0.6550(2) 0.55445(13) 0.0506(6) Uani 1 4 e d . . .
H28A H 1.0072 0.5980 0.5561 0.076 Uiso 1 4 e calc R . .
H28B H 0.9669 0.6749 0.6085 0.076 Uiso 1 4 e calc R . .
H28C H 0.9751 0.7131 0.5272 0.076 Uiso 1 4 e calc R . .
C29 C 0.8066(2) 0.5270(2) 0.54778(15) 0.0620(7) Uani 1 4 e d . . .
H29A H 0.7341 0.5012 0.5135 0.093 Uiso 1 4 e calc R . .
H29B H 0.8041 0.5457 0.5993 0.093 Uiso 1 4 e calc R . .
H29C H 0.8624 0.4738 0.5550 0.093 Uiso 1 4 e calc R . .
S30 S 0.25696(4) 0.27438(4) 0.13179(3) 0.04078(16) Uani 1 4 e d . . .
O31 O 0.24360(14) 0.22080(12) 0.05980(10) 0.0586(5) Uani 1 4 e d . . .
O32 O 0.18754(13) 0.25241(14) 0.17612(12) 0.0638(5) Uani 1 4 e d . . .
C33 C 0.39911(16) 0.27493(16) 0.19574(13) 0.0357(4) Uani 1 4 e d . . .
C34 C 0.48062(19) 0.24298(18) 0.16680(15) 0.0473(5) Uani 1 4 e d . . .
H34 H 0.4609 0.2233 0.1131 0.057 Uiso 1 4 e calc R . .
C35 C 0.5927(2) 0.2406(2) 0.21917(19) 0.0564(7) Uani 1 4 e d . . .
H35 H 0.6478 0.2188 0.2000 0.068 Uiso 1 4 e calc R . .
C36 C 0.62346(19) 0.26957(18) 0.29805(17) 0.0523(6) Uani 1 4 e d . . .
C37 C 0.5407(2) 0.3034(2) 0.32479(14) 0.0518(6) Uani 1 4 e d . . .
H37 H 0.5607 0.3245 0.3782 0.062 Uiso 1 4 e calc R . .
C38 C 0.42815(19) 0.30666(19) 0.27403(13) 0.0451(5) Uani 1 4 e d . . .
H38 H 0.3734 0.3301 0.2930 0.054 Uiso 1 4 e calc R . .
C39 C 0.7457(2) 0.2638(2) 0.3552(2) 0.0805(10) Uani 1 4 e d . . .
H39A H 0.7838 0.3270 0.3514 0.121 Uiso 1 4 e calc R . .
H39B H 0.7818 0.2056 0.3407 0.121 Uiso 1 4 e calc R . .
H39C H 0.7488 0.2552 0.4095 0.121 Uiso 1 4 e calc R . .

loop_
_atom_site_aniso_label
_atom_site_aniso_U_11
_atom_site_aniso_U_22
_atom_site_aniso_U_33
_atom_site_aniso_U_23
_atom_site_aniso_U_13
_atom_site_aniso_U_12
O1 0.0204(6) 0.0629(10) 0.0281(7) -0.0027(6) 0.0029(5) 0.0006(6)
C2 0.0202(8) 0.0422(11) 0.0265(9) -0.0096(8) 0.0049(7) 0.0021(7)
C3 0.0203(8) 0.0375(11) 0.0323(10) -0.0058(8) 0.0098(7) -0.0038(7)
C4 0.0249(8) 0.0302(9) 0.0295(9) -0.0013(7) 0.0109(7) -0.0018(7)
C5 0.0184(7) 0.0295(9) 0.0260(8) -0.0030(7) 0.0074(7) 0.0003(6)
C6 0.0195(8) 0.0330(10) 0.0283(9) -0.0045(7) 0.0088(7) -0.0012(7)
C7 0.0238(8) 0.0377(10) 0.0245(8) -0.0034(7) 0.0071(7) 0.0031(7)
C8 0.0273(9) 0.0644(15) 0.0270(10) 0.0059(9) 0.0047(8) 0.0051(9)
O9 0.0209(6) 0.0402(8) 0.0244(6) 0.0007(5) 0.0072(5) -0.0015(5)
C10 0.0215(8) 0.0319(10) 0.0260(8) -0.0043(7) 0.0084(7) 0.0015(7)
O11 0.0239(6) 0.0431(8) 0.0330(7) -0.0009(6) 0.0130(5) -0.0012(6)
C12 0.0175(7) 0.0344(10) 0.0239(8) -0.0035(7) 0.0063(6) 0.0018(7)
C13 0.0223(8) 0.0288(9) 0.0229(8) -0.0005(7) 0.0079(7) 0.0037(7)
O14 0.0255(6) 0.0350(7) 0.0272(6) 0.0043(5) 0.0081(5) 0.0026(5)
N15 0.0162(7) 0.0417(9) 0.0235(7) -0.0037(6) 0.0061(6) 0.0003(6)
C16 0.0208(8) 0.0317(9) 0.0259(8) 0.0002(7) 0.0090(7) 0.0002(7)
O17 0.0197(6) 0.0487(9) 0.0350(7) -0.0080(6) 0.0069(5) 0.0040(5)
C18 0.0187(7) 0.0299(9) 0.0252(8) -0.0015(7) 0.0066(7) -0.0007(7)
C19 0.0241(8) 0.0403(11) 0.0290(9) -0.0058(8) 0.0085(7) 0.0022(8)
C20 0.0210(8) 0.0477(12) 0.0341(10) -0.0069(9) 0.0079(8) 0.0051(8)
C21 0.0219(8) 0.0340(10) 0.0261(9) 0.0002(7) 0.0025(7) -0.0004(7)
C22 0.0278(9) 0.0384(11) 0.0279(9) -0.0074(8) 0.0062(7) 0.0024(8)
C23 0.0226(8) 0.0436(11) 0.0304(10) -0.0062(8) 0.0065(7) 0.0044(8)
C24 0.0410(12) 0.0753(18) 0.0361(12) -0.0227(11) 0.0038(10) 0.0122(11)
C25 0.0475(13) 0.0506(14) 0.0371(12) -0.0160(10) 0.0025(10) 0.0004(10)
C26 0.0356(10) 0.0392(11) 0.0264(9) -0.0031(8) 0.0019(8) -0.0041(8)
O27 0.0257(7) 0.0559(10) 0.0291(7) -0.0073(6) -0.0017(5) 0.0028(6)
C28 0.0381(11) 0.0616(16) 0.0379(12) -0.0055(11) -0.0029(9) -0.0097(10)
C29 0.0618(16) 0.0648(18) 0.0444(13) 0.0099(12) 0.0018(12) -0.0189(13)
S30 0.0307(3) 0.0360(3) 0.0472(3) 0.0107(2) 0.0043(2) -0.0028(2)
O31 0.0618(10) 0.0347(9) 0.0561(10) -0.0056(7) -0.0057(8) 0.0030(7)
O32 0.0340(8) 0.0747(13) 0.0804(13) 0.0388(10) 0.0183(8) -0.0070(8)
C33 0.0300(9) 0.0353(11) 0.0384(11) 0.0110(9) 0.0085(8) 0.0005(8)
C34 0.0422(12) 0.0455(13) 0.0516(14) 0.0007(10) 0.0140(10) 0.0063(10)
C35 0.0355(12) 0.0509(15) 0.085(2) 0.0081(13) 0.0247(13) 0.0106(10)
C36 0.0337(11) 0.0416(13) 0.0672(17) 0.0204(12) 0.0016(11) -0.0007(9)
C37 0.0495(13) 0.0565(15) 0.0393(12) 0.0146(11) 0.0043(10) -0.0098(11)
C38 0.0393(11) 0.0542(14) 0.0413(12) 0.0124(10) 0.0141(10) -0.0001(10)
C39 0.0360(13) 0.0673(19) 0.105(2) 0.0281(17) -0.0135(14) -0.0038(12)

loop_
_atom_type_symbol
_atom_type_description
_atom_type_scat_dispersion_real
_atom_type_scat_dispersion_imag
_atom_type_scat_source
C C 0.0033 0.0016 'International Tables Vol C Tables 4.2.6.8 and 6.1.1.4'
H H 0.0000 0.0000 'International Tables Vol C Tables 4.2.6.8 and 6.1.1.4'
N N 0.0061 0.0033 'International Tables Vol C Tables 4.2.6.8 and 6.1.1.4'
O O 0.0106 0.0060 'International Tables Vol C Tables 4.2.6.8 and 6.1.1.4'
S S 0.1246 0.1234 'International Tables Vol C Tables 4.2.6.8 and 6.1.1.4'

loop_
_geom_angle_atom_site_label_1
_geom_angle_atom_site_label_2
_geom_angle_atom_site_label_3
_geom_angle
_geom_angle_site_symmetry_1
_geom_angle_site_symmetry_3
_geom_angle_publ_flag
C2 O1 H1 108.0(18) . . ?
O1 C2 C3 121.73(16) . . ?
O1 C2 C7 116.86(17) . . ?
C3 C2 C7 121.41(16) . . ?
C4 C3 C2 120.10(16) . . ?
C4 C3 H3 119.9 . . ?
C2 C3 H3 119.9 . . ?
C3 C4 C5 120.47(17) . . ?
C3 C4 H4 119.8 . . ?
C5 C4 H4 119.8 . . ?
C6 C5 C4 118.36(15) . . ?
C6 C5 C13 116.34(15) . . ?
C4 C5 C13 125.12(16) . . ?
C7 C6 O9 117.03(16) . . ?
C7 C6 C5 122.64(16) . . ?
O9 C6 C5 120.33(15) . . ?
C6 C7 C2 116.94(17) . . ?
C6 C7 C8 122.27(16) . . ?
C2 C7 C8 120.77(16) . . ?
C7 C8 H8A 109.5 . . ?
C7 C8 H8B 109.5 . . ?
H8A C8 H8B 109.5 . . ?
C7 C8 H8C 109.5 . . ?
H8A C8 H8C 109.5 . . ?
H8B C8 H8C 109.5 . . ?
C10 O9 C6 123.10(13) . . ?
O11 C10 O9 117.51(15) . . ?
O11 C10 C12 125.35(15) . . ?
O9 C10 C12 117.14(14) . . ?
C10 O11 H15 74.5(5) . . ?
C13 C12 N15 124.59(16) . . ?
C13 C12 C10 119.45(15) . . ?
N15 C12 C10 115.95(15) . . ?
C12 C13 O14 119.80(15) . . ?
C12 C13 C5 123.12(16) . . ?
O14 C13 C5 116.72(14) . . ?
C13 O14 S30 121.17(11) . . ?
C13 O14 N15 59.51(8) . . ?
S30 O14 N15 112.04(7) . . ?
C13 O14 O17 82.45(10) . . ?
S30 O14 O17 137.31(7) . . ?
N15 O14 O17 46.32(4) . . ?
C13 O14 H15 61.1(4) . . ?
S30 O14 H15 102.5(4) . . ?
N15 O14 H15 10.0(4) . . ?
O17 O14 H15 55.3(4) . . ?
C16 N15 C12 121.28(14) . . ?
C16 N15 O14 86.46(10) . . ?
C12 N15 O14 56.09(9) . . ?
C16 N15 H15 120.1(15) . . ?
C12 N15 H15 118.1(15) . . ?
O14 N15 H15 135.7(16) . . ?
O17 C16 N15 120.69(15) . . ?
O17 C16 C18 122.54(16) . . ?
N15 C16 C18 116.77(14) . . ?
C16 O17 O14 86.24(11) . . ?
C23 C18 C19 118.56(15) . . ?
C23 C18 C16 117.04(15) . . ?
C19 C18 C16 124.39(16) . . ?
C20 C19 C18 120.48(17) . . ?
C20 C19 C36 86.70(13) . . ?
C18 C19 C36 102.41(12) . . ?
C20 C19 H19 119.8 . . ?
C18 C19 H19 119.8 . . ?
C36 C19 H19 80.9 . . ?
C19 C20 C21 120.42(16) . . ?
C19 C20 H20 119.8 . . ?
C21 C20 H20 119.8 . . ?
O27 C21 C20 115.41(15) . . ?
O27 C21 C22 124.23(16) . . ?
C20 C21 C22 120.32(16) . . ?
C21 C22 C23 118.53(16) . . ?
C21 C22 C24 120.29(16) . . ?
C23 C22 C24 121.17(17) . . ?
C18 C23 C22 121.69(16) . . ?
C18 C23 H23 119.2 . . ?
C22 C23 H23 119.2 . . ?
C22 C24 C25 109.83(17) . . ?
C22 C24 H24A 109.7 . . ?
C25 C24 H24A 109.7 . . ?
C22 C24 H24B 109.7 . . ?
C25 C24 H24B 109.7 . . ?
H24A C24 H24B 108.2 . . ?
C26 C25 C24 112.25(19) . . ?
C26 C25 H25A 109.2 . . ?
C24 C25 H25A 109.2 . . ?
C26 C25 H25B 109.2 . . ?
C24 C25 H25B 109.2 . . ?
H25A C25 H25B 107.9 . . ?
O27 C26 C25 108.74(16) . . ?
O27 C26 C29 107.00(18) . . ?
C25 C26 C29 114.4(2) . . ?
O27 C26 C28 103.48(16) . . ?
C25 C26 C28 111.16(19) . . ?
C29 C26 C28 111.41(18) . . ?
C21 O27 C26 116.97(14) . . ?
C26 C28 H28A 109.5 . . ?
C26 C28 H28B 109.5 . . ?
H28A C28 H28B 109.5 . . ?
C26 C28 H28C 109.5 . . ?
H28A C28 H28C 109.5 . . ?
H28B C28 H28C 109.5 . . ?
C26 C29 H29A 109.5 . . ?
C26 C29 H29B 109.5 . . ?
H29A C29 H29B 109.5 . . ?
C26 C29 H29C 109.5 . . ?
H29A C29 H29C 109.5 . . ?
H29B C29 H29C 109.5 . . ?
O31 S30 O32 121.28(12) . . ?
O31 S30 O14 107.83(9) . . ?
O32 S30 O14 102.62(9) . . ?
O31 S30 C33 110.15(11) . . ?
O32 S30 C33 110.40(10) . . ?
O14 S30 C33 102.63(8) . . ?
C38 C33 C34 120.6(2) . . ?
C38 C33 S30 119.54(17) . . ?
C34 C33 S30 119.83(17) . . ?
C35 C34 C33 119.0(2) . . ?
C35 C34 H34 120.5 . . ?
C33 C34 H34 120.5 . . ?
C36 C35 C34 121.4(2) . . ?
C36 C35 H35 119.3 . . ?
C34 C35 H35 119.3 . . ?
C35 C36 C37 118.3(2) . . ?
C35 C36 C39 120.9(3) . . ?
C37 C36 C39 120.8(3) . . ?
C35 C36 C19 87.16(15) . . ?
C37 C36 C19 87.05(14) . . ?
C39 C36 C19 96.12(15) . . ?
C36 C37 C38 121.7(2) . . ?
C36 C37 H37 119.2 . . ?
C38 C37 H37 119.2 . . ?
C33 C38 C37 118.9(2) . . ?
C33 C38 H38 120.5 . . ?
C37 C38 H38 120.5 . . ?
C36 C39 H39A 109.5 . . ?
C36 C39 H39B 109.5 . . ?
H39A C39 H39B 109.5 . . ?
C36 C39 H39C 109.5 . . ?
H39A C39 H39C 109.5 . . ?
H39B C39 H39C 109.5 . . ?

loop_
_geom_bond_atom_site_label_1
_geom_bond_atom_site_label_2
_geom_bond_distance
_geom_bond_site_symmetry_2
_geom_bond_publ_flag
O1 C2 1.354(2) . ?
O1 H1 0.83(2) . ?
C2 C3 1.387(3) . ?
C2 C7 1.402(3) . ?
C3 C4 1.368(2) . ?
C3 H3 0.9300 . ?
C4 C5 1.399(2) . ?
C4 H4 0.9300 . ?
C5 C6 1.391(2) . ?
C5 C13 1.430(2) . ?
C6 C7 1.385(2) . ?
C6 O9 1.389(2) . ?
C7 C8 1.495(3) . ?
C8 H8A 0.9600 . ?
C8 H8B 0.9600 . ?
C8 H8C 0.9600 . ?
O9 C10 1.368(2) . ?
C10 O11 1.217(2) . ?
C10 C12 1.441(2) . ?
O11 H15 2.72(2) . ?
C12 C13 1.349(2) . ?
C12 N15 1.411(2) . ?
C13 O14 1.378(2) . ?
O14 S30 1.6264(14) . ?
O14 N15 2.8354(19) . ?
O14 O17 2.8872(19) . ?
O14 H15 3.51(2) . ?
N15 C16 1.353(2) . ?
N15 H15 0.87(2) . ?
C16 O17 1.236(2) . ?
C16 C18 1.481(2) . ?
C18 C23 1.381(2) . ?
C18 C19 1.398(2) . ?
C19 C20 1.370(2) . ?
C19 C36 3.441(3) . ?
C19 H19 0.9300 . ?
C20 C21 1.382(3) . ?
C20 H20 0.9300 . ?
C21 O27 1.363(2) . ?
C21 C22 1.393(2) . ?
C22 C23 1.387(2) . ?
C22 C24 1.497(3) . ?
C23 H23 0.9300 . ?
C24 C25 1.526(3) . ?
C24 H24A 0.9700 . ?
C24 H24B 0.9700 . ?
C25 C26 1.510(3) . ?
C25 H25A 0.9700 . ?
C25 H25B 0.9700 . ?
C26 O27 1.459(2) . ?
C26 C29 1.509(3) . ?
C26 C28 1.517(3) . ?
C28 H28A 0.9600 . ?
C28 H28B 0.9600 . ?
C28 H28C 0.9600 . ?
C29 H29A 0.9600 . ?
C29 H29B 0.9600 . ?
C29 H29C 0.9600 . ?
S30 O31 1.4081(18) . ?
S30 O32 1.4135(17) . ?
S30 C33 1.752(2) . ?
C33 C38 1.366(3) . ?
C33 C34 1.381(3) . ?
C34 C35 1.391(3) . ?
C34 H34 0.9300 . ?
C35 C36 1.364(4) . ?
C35 H35 0.9300 . ?
C36 C37 1.378(4) . ?
C36 C39 1.519(3) . ?
C37 C38 1.388(3) . ?
C37 H37 0.9300 . ?
C38 H38 0.9300 . ?
C39 H39A 0.9600 . ?
C39 H39B 0.9600 . ?
C39 H39C 0.9600 . ?

loop_
_geom_torsion_atom_site_label_1
_geom_torsion_atom_site_label_2
_geom_torsion_atom_site_label_3
_geom_torsion_atom_site_label_4
_geom_torsion
_geom_torsion_site_symmetry_1
_geom_torsion_site_symmetry_2
_geom_torsion_site_symmetry_3
_geom_torsion_site_symmetry_4
_geom_torsion_publ_flag
C12 N15 C16 C18 178.44(15) . . . . ?
C13 C12 N15 C16 -61.0(3) . . . . ?
N15 C16 C18 C19 0.4(3) . . . . ?

loop_
_cod_related_entry_id
_cod_related_entry_database
_cod_related_entry_code
1 ChemSpider 23300611
